data_1576776
loop_
_publ_author_name
'Tian, Yingxian'
'Xiong, Yiyan'
'Wei, Jingyu'
'Zhu, Gongming'
'Chang, Junbiao'
'Liu, Bingxian'

_publ_section_title
;
 A difluorocarbene-triggered annulation/ring expansion cascade <i>via</i>
 sequential single-atom-insertions: direct assembly of
 2-fluoroquinazolinones from azo compounds.
;
_journal_issue 16
_journal_name_full 'Chemical science'
_journal_page_first 8136
_journal_page_last 8147
_journal_paper_doi 10.1039/d6sc00897f
_journal_volume 17
_journal_year 2026
_chemical_formula_moiety '4(C14 H7 Br2 F N2 O)'
_chemical_formula_sum 'C56 H28 Br8 F4 N8 O4'
_chemical_formula_weight 1592.14
_space_group_crystal_system triclinic
_space_group_IT_number 2
_space_group_name_Hall '-P 1'
_space_group_name_H-M_alt 'P -1'
_atom_sites_solution_hydrogens geom
_atom_sites_solution_primary iterative
_audit_creation_date 2023-10-12
_audit_creation_method
;
Olex2 1.2
(compiled 2018.05.29 svn.r3508 for OlexSys, GUI svn.r5506)
;
_audit_update_record
;
2023-11-10 deposited with the CCDC.	2026-02-17 downloaded from the CCDC.
;
_cell_angle_alpha 90.985(3)
_cell_angle_beta 109.561(3)
_cell_angle_gamma 100.644(3)
_cell_formula_units_Z 2
_cell_length_a 11.3057(3)
_cell_length_b 15.3237(5)
_cell_length_c 16.8638(5)
_cell_measurement_reflns_used 6389
_cell_measurement_temperature 293(2)
_cell_measurement_theta_max 71.2880
_cell_measurement_theta_min 3.8720
_cell_volume 2695.72(15)
_computing_cell_refinement 'CrysAlisPro 1.171.42.90a (Rigaku OD, 2023)'
_computing_data_collection 'CrysAlisPro 1.171.42.90a (Rigaku OD, 2023)'
_computing_data_reduction 'CrysAlisPro 1.171.42.90a (Rigaku OD, 2023)'
_computing_molecular_graphics 'Olex2 (Dolomanov et al., 2009)'
_computing_publication_material 'Olex2 (Dolomanov et al., 2009)'
_computing_structure_refinement 'ShelXL (Sheldrick, 2015)'
_computing_structure_solution 'olex2.solve (Bourhis et al., 2015)'
_diffrn_ambient_temperature 293(2)
_diffrn_detector 'CCD plate'
_diffrn_detector_area_resol_mean 8.0521
_diffrn_detector_type EosS2
_diffrn_measured_fraction_theta_full 0.998
_diffrn_measured_fraction_theta_max 0.978
_diffrn_measurement_details
;
List of Runs (angles in degrees, time in seconds):

  # Type    Start    End  Width  t~exp~   \w     \q     \k     \f   Frames
#--------------------------------------------------------------------------
  1  \w    -70.00 -45.00   1.00    1.00    --  -35.37 124.00-139.00   25
  2  \w    -62.00 -35.00   1.00    1.00    --  -35.37 147.00  25.00   27
  3  \w     26.00  86.00   1.00    1.00    --   35.37-124.00 141.00   60
  4  \w     75.00 102.00   1.00    1.00    --   35.37-147.00 -23.00   27
  5  \w     86.00 112.00   1.00    1.53    --  106.81 147.00  25.00   26
  6  \w     73.00 103.00   1.00    1.53    --  106.81-124.00 141.00   30
  7  \w    110.00 156.00   1.00    1.53    --  106.81 124.00-139.00   46
  8  \w    102.00 128.00   1.00    1.53    --  106.81-147.00 -23.00   26
  9  \w   -107.00 -41.00   1.00    1.00    --  -35.37-178.00  90.00   66
 10  \w    -68.00 -43.00   1.00    1.00    --  -35.37-178.00   0.00   25
 11  \w   -105.00 -16.00   1.00    1.00    --  -35.37 -38.00-120.00   89
 12  \w   -105.00 -16.00   1.00    1.00    --  -35.37 -38.00 -30.00   89
 13  \w    -92.00 -39.00   1.00    1.00    --  -35.37-178.00  30.00   53
 14  \w    -23.00  15.00   1.00    1.00    --   35.37 -57.00  30.00   38
 15  \w     68.00 106.00   1.00    1.00    --   35.37 178.00  90.00   38
 16  \w      8.00  47.00   1.00    1.00    --   35.37 -57.00-120.00   39
 17  \w    -29.00   3.00   1.00    1.00    --   35.37 -57.00-120.00   32
 18  \w     38.00 122.00   1.00    1.53    --  106.81 -45.00-180.00   84
 19  \w    119.00 146.00   1.00    1.53    --  106.81 111.00 -60.00   27
 20  \w     39.00 126.00   1.00    1.53    --  106.81 -77.00-180.00   87
 21  \w     86.00 176.00   1.00    1.53    --  106.81  30.00 -90.00   90
 22  \w     37.00  93.00   1.00    1.53    --  106.81 -95.00 -30.00   56
 23  \w    117.00 144.00   1.00    1.53    --  106.81 178.00 -60.00   27
 24  \w     40.00 108.00   1.00    1.53    --  106.81-111.00 150.00   68
 25  \w     65.00  92.00   1.00    1.53    --  106.81 178.00 -60.00   27
 26  \w     40.00 126.00   1.00    1.53    --  106.81 -30.00  90.00   86
 27  \w     53.00 128.00   1.00    1.53    --  106.81 -30.00 -60.00   75
 28  \w    104.00 137.00   1.00    1.53    --  106.81 111.00 -90.00   33
 29  \w    145.00 170.00   1.00    1.53    --  106.81 111.00 -90.00   25
 30  \w     82.00 108.00   1.00    1.53    --  106.81-111.00  30.00   26
 31  \w     65.00 133.00   1.00    1.53    --  106.81 178.00 150.00   68
 32  \w     48.00  96.00   1.00    1.53    --  106.81 -61.00 -60.00   48
 33  \w     37.00 141.00   1.00    1.53    --  106.81 -15.00-120.00  104
;
_diffrn_measurement_device 'four-circle diffractometer'
_diffrn_measurement_device_type 'SuperNova, Dual, Cu at home/near, EosS2'
_diffrn_measurement_method '\w scans'
_diffrn_orient_matrix_type 'CrysAlisPro convention (1999,Acta A55,543-557)'
_diffrn_orient_matrix_UB_11 0.0440255000
_diffrn_orient_matrix_UB_12 0.0141428000
_diffrn_orient_matrix_UB_13 0.0970012000
_diffrn_orient_matrix_UB_21 -0.0449178000
_diffrn_orient_matrix_UB_22 -0.1004999000
_diffrn_orient_matrix_UB_23 0.0041751000
_diffrn_orient_matrix_UB_31 0.1335931000
_diffrn_orient_matrix_UB_32 -0.0155121000
_diffrn_orient_matrix_UB_33 0.0064282000
_diffrn_radiation_monochromator mirror
_diffrn_radiation_probe x-ray
_diffrn_radiation_type CuK\a
_diffrn_radiation_wavelength 1.54184
_diffrn_reflns_av_R_equivalents 0.0343
_diffrn_reflns_av_unetI/netI 0.0390
_diffrn_reflns_Laue_measured_fraction_full 0.998
_diffrn_reflns_Laue_measured_fraction_max 0.978
_diffrn_reflns_limit_h_max 13
_diffrn_reflns_limit_h_min -9
_diffrn_reflns_limit_k_max 18
_diffrn_reflns_limit_k_min -18
_diffrn_reflns_limit_l_max 20
_diffrn_reflns_limit_l_min -20
_diffrn_reflns_number 20750
_diffrn_reflns_point_group_measured_fraction_full 0.998
_diffrn_reflns_point_group_measured_fraction_max 0.978
_diffrn_reflns_theta_full 67.684
_diffrn_reflns_theta_max 71.405
_diffrn_reflns_theta_min 3.882
_diffrn_source 'micro-focus sealed X-ray tube'
_diffrn_source_type 'SuperNova (Cu) X-ray Source'
_exptl_absorpt_coefficient_mu 7.719
_exptl_absorpt_correction_T_max 1.00000
_exptl_absorpt_correction_T_min 0.13105
_exptl_absorpt_correction_type multi-scan
_exptl_absorpt_process_details
;
CrysAlisPro 1.171.42.90a (Rigaku Oxford Diffraction, 2023)
Empirical absorption correction using spherical harmonics,
implemented in SCALE3 ABSPACK scaling algorithm.
;
_exptl_crystal_colour 'clear light colourless'
_exptl_crystal_colour_lustre clear
_exptl_crystal_colour_modifier light
_exptl_crystal_colour_primary colourless
_exptl_crystal_density_diffrn 1.961
_exptl_crystal_description block
_exptl_crystal_F_000 1536
_exptl_crystal_size_max 0.1
_exptl_crystal_size_mid 0.1
_exptl_crystal_size_min 0.1
_refine_diff_density_max 0.961
_refine_diff_density_min -0.955
_refine_diff_density_rms 0.107
_refine_ls_extinction_method none
_refine_ls_goodness_of_fit_ref 1.027
_refine_ls_hydrogen_treatment constr
_refine_ls_matrix_type full
_refine_ls_number_parameters 721
_refine_ls_number_reflns 10255
_refine_ls_number_restraints 0
_refine_ls_restrained_S_all 1.027
_refine_ls_R_factor_all 0.0799
_refine_ls_R_factor_gt 0.0486
_refine_ls_shift/su_max 0.018
_refine_ls_shift/su_mean 0.005
_refine_ls_structure_factor_coef Fsqd
_refine_ls_weighting_details 'w=1/[\s^2^(Fo^2^)+(0.0875P)^2^] where P=(Fo^2^+2Fc^2^)/3'
_refine_ls_weighting_scheme calc
_refine_ls_wR_factor_gt 0.1535
_refine_ls_wR_factor_ref 0.1869
_reflns_Friedel_coverage 0.000
_reflns_number_gt 4537
_reflns_number_total 10255
_reflns_threshold_expression 'I > 2\s(I)'
_cod_data_source_file d6sc00897f2.cif
_cod_data_source_block xyy-2-20231012_auto
_cod_depositor_comments 'Adding full bibliography for 1576776.cif.'
_cod_original_cell_volume 2695.71(15)
_cod_database_code 1576776
_shelx_shelxl_version_number 2018/3
_chemical_oxdiff_formula 'C1 H1 O1 N1 Br1'
_shelx_space_group_comment
;
The symmetry employed for this shelxl refinement is uniquely defined
by the following loop, which should always be used as a source of
symmetry information in preference to the above space-group names.
They are only intended as comments.
;
_shelx_estimated_absorpt_t_max 0.512
_shelx_estimated_absorpt_t_min 0.512
_diffrn_oxdiff_digest_frames
;
01732d09a6fd5c5328def4dc18de729bcf000270aab
;
_reflns_odcompleteness_completeness 99.88
_reflns_odcompleteness_iscentric 1
_reflns_odcompleteness_theta 66.97
_olex2_refinement_description
;
1. Fixed Uiso
 At 1.2 times of:
  All C(H) groups
2.a Aromatic/amide H refined with riding coordinates:
 C36(H36), C45(H45), C27(H27), C5(H5), C24(H24), C64(H64), C12(H12), C3(H3),
 C56(H56), C52(H52), C32(H32), C55(H55), C26(H26), C76(H76), C15(H15), C66(H66),
  C75(H75), C73(H73), C72(H72), C43(H43), C42(H42), C35(H35), C33(H33),
 C13(H13), C53(H53), C2(H2), C67(H67), C16(H16)
;
_olex2_submission_special_instructions 'No special instructions were received'
_oxdiff_exptl_absorpt_empirical_details
;
Empirical correction (ABSPACK) includes:
- Absorption correction using spherical harmonics
- Frame scaling
;
_oxdiff_exptl_absorpt_empirical_full_max 2.645
_oxdiff_exptl_absorpt_empirical_full_min 0.478

loop_
_space_group_symop_operation_xyz
'x, y, z'
'-x, -y, -z'

loop_
_atom_site_label
_atom_site_type_symbol
_atom_site_fract_x
_atom_site_fract_y
_atom_site_fract_z
_atom_site_U_iso_or_equiv
_atom_site_adp_type
_atom_site_occupancy
_atom_site_site_symmetry_order
_atom_site_calc_flag
_atom_site_refinement_flags_posn
_atom_site_refinement_flags_adp
_atom_site_refinement_flags_occupancy
_atom_site_disorder_assembly
_atom_site_disorder_group
Br18 Br 0.62066(6) 1.03042(4) 0.36482(4) 0.0516(2) Uani 1 1 d . . . . .
Br38 Br 0.87950(6) 0.96974(4) 0.63522(4) 0.0520(2) Uani 1 1 d . . . . .
Br58 Br 0.99071(7) -0.03033(5) 1.13527(4) 0.0517(2) Uani 1 1 d . . . . .
Br78 Br 0.49072(7) -0.03021(5) 1.13524(4) 0.0519(2) Uani 1 1 d . . . . .
Br17 Br 0.55880(8) 0.56270(5) 0.92260(5) 0.0706(3) Uani 1 1 d . . . . .
Br37 Br 0.94139(8) 1.43735(5) 0.07762(5) 0.0710(3) Uani 1 1 d . . . . .
Br77 Br 0.10479(9) 0.43721(6) 0.57753(5) 0.0714(3) Uani 1 1 d . . . . .
Br57 Br 0.60492(9) 0.43736(6) 0.57761(5) 0.0706(3) Uani 1 1 d . . . . .
F39 F 1.2753(3) 1.3456(3) 0.4431(3) 0.0636(11) Uani 1 1 d . . . . .
F19 F 0.2244(3) 0.6547(3) 0.5569(3) 0.0631(11) Uani 1 1 d . . . . .
F59 F 0.5906(4) 0.3455(3) 0.9432(2) 0.0631(11) Uani 1 1 d . . . . .
F79 F 0.0902(4) 0.3446(3) 0.9431(3) 0.0646(11) Uani 1 1 d . . . . .
O40 O 0.8746(4) 1.1799(3) 0.3744(3) 0.0586(13) Uani 1 1 d . . . . .
O60 O 0.8376(5) 0.1788(3) 0.8734(3) 0.0617(13) Uani 1 1 d . . . . .
O20 O 0.6255(4) 0.8197(3) 0.6252(3) 0.0593(13) Uani 1 1 d . . . . .
N48 N 0.7131(4) 0.2627(3) 0.9082(3) 0.0423(11) Uani 1 1 d . . . . .
N21 N 1.0775(4) 1.2624(3) 0.4080(3) 0.0397(11) Uani 1 1 d . . . . .
N61 N 0.2113(4) 0.2613(3) 0.9077(3) 0.0377(10) Uani 1 1 d . . . . .
N8 N 0.4230(4) 0.7374(3) 0.5919(3) 0.0408(11) Uani 1 1 d . . . . .
O80 O 0.3391(5) 0.1791(3) 0.8735(3) 0.0637(14) Uani 1 1 d . . . . .
N50 N 0.6716(5) 0.2537(4) 1.0377(4) 0.0566(14) Uani 1 1 d . . . . .
N29 N 1.2424(5) 1.2529(3) 0.5372(3) 0.0501(13) Uani 1 1 d . . . . .
N10 N 0.2572(4) 0.7473(4) 0.4623(3) 0.0508(14) Uani 1 1 d . . . . .
N69 N 0.1717(5) 0.2536(4) 1.0376(3) 0.0484(13) Uani 1 1 d . . . . .
C44 C 0.8946(6) 0.0615(4) 1.1065(4) 0.0415(13) Uani 1 1 d . . . . .
C63 C 0.3073(5) 0.1616(4) 1.0067(4) 0.0390(13) Uani 1 1 d . . . . .
C47 C 0.7922(6) 0.1990(4) 0.9255(4) 0.0457(15) Uani 1 1 d . . . . .
C71 C 0.1872(5) 0.3031(3) 0.8285(4) 0.0391(13) Uani 1 1 d . . . . .
C51 C 0.6864(5) 0.3027(4) 0.8300(4) 0.0420(14) Uani 1 1 d . . . . .
C31 C 1.0425(5) 1.3032(4) 0.3295(4) 0.0389(13) Uani 1 1 d . . . . .
C23 C 1.0296(5) 1.1626(4) 0.5062(3) 0.0376(12) Uani 1 1 d . . . . .
C7 C 0.5178(5) 0.8011(4) 0.5755(4) 0.0448(14) Uani 1 1 d . . . . .
C62 C 0.2915(5) 0.1981(4) 0.9243(4) 0.0410(13) Uani 1 1 d . . . . .
C49 C 0.6603(6) 0.2836(4) 0.9663(4) 0.0493(16) Uani 1 1 d . . . . .
C68 C 0.2483(5) 0.1889(4) 1.0597(4) 0.0410(13) Uani 1 1 d . . . . .
C41 C 0.7485(5) 0.1903(4) 1.0593(4) 0.0416(13) Uani 1 1 d . . . . .
C11 C 0.4553(5) 0.6969(4) 0.6712(4) 0.0406(13) Uani 1 1 d . . . . .
C28 C 1.1557(6) 1.1899(4) 0.5600(4) 0.0437(14) Uani 1 1 d . . . . .
C6 C 0.4697(5) 0.8376(4) 0.4928(4) 0.0410(13) Uani 1 1 d . . . . .
C70 C 0.1592(5) 0.2840(4) 0.9674(4) 0.0415(14) Uani 1 1 d . . . . .
C46 C 0.8087(5) 0.1618(4) 1.0069(4) 0.0400(13) Uani 1 1 d . . . . .
C36 C 0.9614(6) 1.3622(4) 0.3153(4) 0.0523(16) Uani 1 1 d . . . . .
H36 H 0.927913 1.375739 0.356300 0.063 Uiso 1 1 calc R . . . .
C45 C 0.8828(6) 0.0973(4) 1.0302(4) 0.0437(14) Uani 1 1 d . . . . .
H45 H 0.923507 0.078627 0.995299 0.052 Uiso 1 1 calc R . . . .
C27 C 1.1984(6) 1.1548(4) 0.6368(4) 0.0561(17) Uani 1 1 d . . . . .
H27 H 1.282498 1.174743 0.672708 0.067 Uiso 1 1 calc R . . . .
C25 C 0.9918(5) 1.0612(4) 0.6060(4) 0.0384(13) Uani 1 1 d . . . . .
C5 C 0.5547(5) 0.9023(4) 0.4700(4) 0.0450(14) Uani 1 1 d . . . . .
H5 H 0.639653 0.920306 0.505098 0.054 Uiso 1 1 calc R . . . .
C24 C 0.9462(6) 1.0959(4) 0.5306(4) 0.0456(15) Uani 1 1 d . . . . .
H24 H 0.861556 1.076292 0.495497 0.055 Uiso 1 1 calc R . . . .
C54 C 0.6397(6) 0.3817(4) 0.6809(4) 0.0473(15) Uani 1 1 d . . . . .
C22 C 0.9820(5) 1.1995(4) 0.4249(3) 0.0393(13) Uani 1 1 d . . . . .
C4 C 0.5093(6) 0.9384(4) 0.3945(4) 0.0466(15) Uani 1 1 d . . . . .
C64 C 0.3829(6) 0.0961(4) 1.0297(4) 0.0447(14) Uani 1 1 d . . . . .
H64 H 0.422128 0.076706 0.994165 0.054 Uiso 1 1 calc R . . . .
C30 C 1.1980(6) 1.2825(4) 0.4658(4) 0.0505(16) Uani 1 1 d . . . . .
C1 C 0.3444(5) 0.8103(4) 0.4404(4) 0.0420(13) Uani 1 1 d . . . . .
C14 C 0.5178(5) 0.6192(4) 0.8195(4) 0.0448(14) Uani 1 1 d . . . . .
C65 C 0.3965(5) 0.0621(4) 1.1065(4) 0.0398(13) Uani 1 1 d . . . . .
C12 C 0.4039(6) 0.7168(4) 0.7315(4) 0.0507(16) Uani 1 1 d . . . . .
H12 H 0.348961 0.756826 0.721709 0.061 Uiso 1 1 calc R . . . .
C3 C 0.3851(6) 0.9107(4) 0.3399(4) 0.0492(15) Uani 1 1 d . . . . .
H3 H 0.357206 0.935117 0.288445 0.059 Uiso 1 1 calc R . . . .
C34 C 0.9823(6) 1.3816(4) 0.1804(4) 0.0494(16) Uani 1 1 d . . . . .
C56 C 0.5658(6) 0.2854(4) 0.7698(4) 0.0523(16) Uani 1 1 d . . . . .
H56 H 0.499673 0.247383 0.780568 0.063 Uiso 1 1 calc R . . . .
C9 C 0.3004(5) 0.7171(4) 0.5333(4) 0.0450(14) Uani 1 1 d . . . . .
C52 C 0.7833(6) 0.3600(4) 0.8142(4) 0.0493(15) Uani 1 1 d . . . . .
H52 H 0.865239 0.371603 0.854551 0.059 Uiso 1 1 calc R . . . .
C32 C 1.0949(6) 1.2827(4) 0.2691(4) 0.0511(16) Uani 1 1 d . . . . .
H32 H 1.149528 1.242411 0.279241 0.061 Uiso 1 1 calc R . . . .
C55 C 0.5409(6) 0.3229(4) 0.6942(4) 0.0546(17) Uani 1 1 d . . . . .
H55 H 0.459826 0.309100 0.652985 0.065 Uiso 1 1 calc R . . . .
C26 C 1.1169(6) 1.0900(4) 0.6611(4) 0.0512(16) Uani 1 1 d . . . . .
H26 H 1.145356 1.066365 0.712973 0.061 Uiso 1 1 calc R . . . .
C74 C 0.1378(6) 0.3816(4) 0.6802(4) 0.0481(15) Uani 1 1 d . . . . .
C76 C 0.2856(5) 0.3606(4) 0.8147(4) 0.0505(16) Uani 1 1 d . . . . .
H76 H 0.367792 0.372216 0.854754 0.061 Uiso 1 1 calc R . . . .
C15 C 0.5696(6) 0.5991(4) 0.7603(4) 0.0485(15) Uani 1 1 d . . . . .
H15 H 0.625089 0.559397 0.770869 0.058 Uiso 1 1 calc R . . . .
C66 C 0.3387(6) 0.0895(4) 1.1604(4) 0.0513(16) Uani 1 1 d . . . . .
H66 H 0.347704 0.064117 1.211250 0.062 Uiso 1 1 calc R . . . .
C75 C 0.2587(6) 0.4013(4) 0.7386(4) 0.0556(18) Uani 1 1 d . . . . .
H75 H 0.322911 0.441525 0.727933 0.067 Uiso 1 1 calc R . . . .
C73 C 0.0398(6) 0.3237(4) 0.6944(4) 0.0541(17) Uani 1 1 d . . . . .
H73 H -0.042204 0.311730 0.654142 0.065 Uiso 1 1 calc R . . . .
C72 C 0.0649(6) 0.2838(4) 0.7689(4) 0.0542(17) Uani 1 1 d . . . . .
H72 H 0.000088 0.244027 0.779393 0.065 Uiso 1 1 calc R . . . .
C43 C 0.8411(6) 0.0903(4) 1.1612(4) 0.0509(16) Uani 1 1 d . . . . .
H43 H 0.854768 0.067701 1.213672 0.061 Uiso 1 1 calc R . . . .
C42 C 0.7659(7) 0.1538(5) 1.1369(4) 0.0557(17) Uani 1 1 d . . . . .
H42 H 0.726604 0.172435 1.172747 0.067 Uiso 1 1 calc R . . . .
C35 C 0.9294(6) 1.4018(5) 0.2395(5) 0.0578(18) Uani 1 1 d . . . . .
H35 H 0.873433 1.441207 0.228812 0.069 Uiso 1 1 calc R . . . .
C33 C 1.0644(6) 1.3233(5) 0.1934(4) 0.0559(18) Uani 1 1 d . . . . .
H33 H 1.098930 1.311102 0.152512 0.067 Uiso 1 1 calc R . . . .
C13 C 0.4353(7) 0.6765(5) 0.8069(4) 0.0597(19) Uani 1 1 d . . . . .
H13 H 0.400723 0.688213 0.847862 0.072 Uiso 1 1 calc R . . . .
C53 C 0.7613(6) 0.4007(4) 0.7392(4) 0.0538(17) Uani 1 1 d . . . . .
H53 H 0.826888 0.439751 0.728849 0.065 Uiso 1 1 calc R . . . .
C2 C 0.3021(6) 0.8455(4) 0.3628(4) 0.0520(16) Uani 1 1 d . . . . .
H2 H 0.218394 0.825521 0.326269 0.062 Uiso 1 1 calc R . . . .
C67 C 0.2678(7) 0.1546(4) 1.1379(4) 0.0530(16) Uani 1 1 d . . . . .
H67 H 0.232688 0.175899 1.175127 0.064 Uiso 1 1 calc R . . . .
C16 C 0.5383(6) 0.6388(4) 0.6838(4) 0.0508(16) Uani 1 1 d . . . . .
H16 H 0.572527 0.626466 0.642822 0.061 Uiso 1 1 calc R . . . .

loop_
_atom_site_aniso_label
_atom_site_aniso_U_11
_atom_site_aniso_U_22
_atom_site_aniso_U_33
_atom_site_aniso_U_23
_atom_site_aniso_U_13
_atom_site_aniso_U_12
Br18 0.0609(4) 0.0495(4) 0.0386(4) 0.0157(3) 0.0142(3) 0.0016(3)
Br38 0.0618(4) 0.0495(4) 0.0395(4) 0.0158(3) 0.0152(3) 0.0019(3)
Br58 0.0680(4) 0.0486(4) 0.0392(4) 0.0152(3) 0.0138(3) 0.0212(3)
Br78 0.0675(4) 0.0508(4) 0.0381(4) 0.0158(3) 0.0136(3) 0.0216(3)
Br17 0.0912(6) 0.0600(5) 0.0463(4) 0.0244(4) 0.0126(4) -0.0010(4)
Br37 0.0916(6) 0.0622(5) 0.0454(4) 0.0248(4) 0.0134(4) -0.0010(4)
Br77 0.1117(7) 0.0609(5) 0.0467(4) 0.0248(4) 0.0238(5) 0.0344(5)
Br57 0.1108(7) 0.0608(5) 0.0454(4) 0.0245(4) 0.0235(5) 0.0346(5)
F39 0.053(2) 0.063(3) 0.067(3) 0.023(2) 0.0196(19) -0.0085(18)
F19 0.053(2) 0.066(3) 0.060(3) 0.022(2) 0.0144(19) -0.0070(18)
F59 0.075(3) 0.069(3) 0.057(3) 0.017(2) 0.023(2) 0.041(2)
F79 0.076(3) 0.067(3) 0.066(3) 0.022(2) 0.029(2) 0.042(2)
O40 0.049(2) 0.062(3) 0.048(3) 0.028(2) 0.002(2) -0.004(2)
O60 0.085(3) 0.078(4) 0.044(3) 0.027(2) 0.034(3) 0.046(3)
O20 0.048(2) 0.071(3) 0.043(3) 0.027(2) 0.001(2) -0.003(2)
N48 0.046(3) 0.041(3) 0.038(3) 0.015(2) 0.009(2) 0.012(2)
N21 0.042(3) 0.045(3) 0.032(3) 0.006(2) 0.014(2) 0.007(2)
N61 0.043(3) 0.032(2) 0.036(2) 0.005(2) 0.012(2) 0.006(2)
N8 0.043(3) 0.045(3) 0.033(3) 0.014(2) 0.012(2) 0.006(2)
O80 0.087(3) 0.080(4) 0.048(3) 0.027(3) 0.037(3) 0.047(3)
N50 0.065(4) 0.061(4) 0.055(4) 0.017(3) 0.029(3) 0.024(3)
N29 0.045(3) 0.049(3) 0.047(3) 0.015(2) 0.006(2) 0.003(2)
N10 0.034(3) 0.057(3) 0.050(3) 0.014(3) 0.006(2) -0.001(2)
N69 0.055(3) 0.068(4) 0.031(3) 0.006(2) 0.021(2) 0.022(3)
C44 0.055(3) 0.030(3) 0.033(3) 0.010(2) 0.007(3) 0.008(3)
C63 0.044(3) 0.045(3) 0.030(3) 0.009(2) 0.014(2) 0.010(3)
C47 0.064(4) 0.045(3) 0.035(3) 0.014(3) 0.018(3) 0.025(3)
C71 0.042(3) 0.029(3) 0.041(3) 0.003(2) 0.007(3) 0.007(2)
C51 0.041(3) 0.054(4) 0.030(3) 0.011(3) 0.008(3) 0.012(3)
C31 0.042(3) 0.037(3) 0.035(3) 0.010(2) 0.014(3) -0.003(2)
C23 0.037(3) 0.043(3) 0.030(3) 0.005(2) 0.006(2) 0.010(2)
C7 0.042(3) 0.042(3) 0.047(4) 0.008(3) 0.014(3) 0.003(3)
C62 0.037(3) 0.051(4) 0.038(3) 0.016(3) 0.013(3) 0.015(3)
C49 0.056(4) 0.036(3) 0.056(4) 0.011(3) 0.018(3) 0.012(3)
C68 0.046(3) 0.045(3) 0.032(3) 0.002(2) 0.012(3) 0.009(3)
C41 0.047(3) 0.035(3) 0.044(3) 0.011(3) 0.018(3) 0.007(3)
C11 0.049(3) 0.046(3) 0.031(3) 0.009(3) 0.017(3) 0.013(3)
C28 0.048(3) 0.046(3) 0.039(3) 0.009(3) 0.014(3) 0.015(3)
C6 0.046(3) 0.043(3) 0.031(3) 0.010(2) 0.012(3) 0.004(3)
C70 0.039(3) 0.048(4) 0.043(3) 0.007(3) 0.015(3) 0.020(3)
C46 0.041(3) 0.043(3) 0.035(3) 0.008(3) 0.012(3) 0.007(3)
C36 0.066(4) 0.051(4) 0.053(4) 0.013(3) 0.032(4) 0.022(3)
C45 0.056(3) 0.047(4) 0.036(3) 0.014(3) 0.020(3) 0.019(3)
C27 0.050(4) 0.056(4) 0.048(4) 0.014(3) 0.005(3) -0.002(3)
C25 0.042(3) 0.036(3) 0.040(3) 0.009(2) 0.019(3) 0.005(2)
C5 0.042(3) 0.048(4) 0.040(3) 0.014(3) 0.008(3) 0.008(3)
C24 0.052(4) 0.042(3) 0.036(3) 0.007(3) 0.011(3) 0.002(3)
C54 0.066(4) 0.044(3) 0.036(3) 0.017(3) 0.018(3) 0.021(3)
C22 0.041(3) 0.044(3) 0.029(3) 0.012(2) 0.008(2) 0.006(3)
C4 0.056(4) 0.042(3) 0.034(3) 0.010(3) 0.008(3) 0.005(3)
C64 0.056(3) 0.051(4) 0.029(3) 0.007(3) 0.014(3) 0.017(3)
C30 0.047(3) 0.057(4) 0.043(4) 0.009(3) 0.013(3) 0.000(3)
C1 0.033(3) 0.041(3) 0.044(3) 0.006(3) 0.008(2) 0.000(2)
C14 0.051(3) 0.045(3) 0.033(3) 0.012(3) 0.013(3) 0.000(3)
C65 0.046(3) 0.037(3) 0.034(3) 0.009(2) 0.009(2) 0.010(3)
C12 0.073(4) 0.050(4) 0.040(3) 0.008(3) 0.028(3) 0.024(3)
C3 0.053(4) 0.054(4) 0.037(3) 0.018(3) 0.009(3) 0.015(3)
C34 0.057(4) 0.042(3) 0.039(3) 0.017(3) 0.010(3) -0.001(3)
C56 0.046(3) 0.059(4) 0.043(4) 0.015(3) 0.009(3) 0.000(3)
C9 0.041(3) 0.045(3) 0.049(4) 0.008(3) 0.020(3) -0.001(3)
C52 0.048(3) 0.050(4) 0.042(4) 0.015(3) 0.005(3) 0.008(3)
C32 0.061(4) 0.056(4) 0.045(4) 0.017(3) 0.024(3) 0.020(3)
C55 0.046(3) 0.057(4) 0.042(4) 0.004(3) -0.001(3) -0.004(3)
C26 0.055(4) 0.056(4) 0.035(3) 0.015(3) 0.005(3) 0.011(3)
C74 0.063(4) 0.035(3) 0.044(3) 0.011(3) 0.012(3) 0.015(3)
C76 0.040(3) 0.051(4) 0.050(4) 0.020(3) 0.005(3) 0.004(3)
C15 0.057(4) 0.042(3) 0.052(4) 0.019(3) 0.022(3) 0.018(3)
C66 0.068(4) 0.056(4) 0.036(3) 0.021(3) 0.025(3) 0.014(3)
C75 0.052(4) 0.055(4) 0.062(5) 0.025(4) 0.022(3) 0.009(3)
C73 0.051(4) 0.056(4) 0.047(4) 0.023(3) 0.002(3) 0.015(3)
C72 0.042(3) 0.059(4) 0.044(4) 0.013(3) 0.000(3) -0.004(3)
C43 0.067(4) 0.049(4) 0.038(3) 0.013(3) 0.021(3) 0.010(3)
C42 0.076(5) 0.062(4) 0.050(4) 0.022(3) 0.039(4) 0.032(4)
C35 0.058(4) 0.057(4) 0.067(5) 0.022(4) 0.027(4) 0.020(3)
C33 0.065(4) 0.072(5) 0.038(3) 0.012(3) 0.027(3) 0.014(4)
C13 0.087(5) 0.059(4) 0.047(4) 0.012(3) 0.038(4) 0.020(4)
C53 0.052(4) 0.057(4) 0.048(4) 0.015(3) 0.016(3) 0.003(3)
C2 0.040(3) 0.056(4) 0.045(4) 0.015(3) -0.003(3) 0.006(3)
C67 0.080(5) 0.057(4) 0.033(3) 0.012(3) 0.029(3) 0.021(4)
C16 0.056(4) 0.056(4) 0.053(4) 0.017(3) 0.031(3) 0.016(3)

loop_
_atom_type_symbol
_atom_type_description
_atom_type_scat_dispersion_real
_atom_type_scat_dispersion_imag
_atom_type_scat_source
C C 0.0181 0.0091 'International Tables Vol C Tables 4.2.6.8 and 6.1.1.4'
H H 0.0000 0.0000 'International Tables Vol C Tables 4.2.6.8 and 6.1.1.4'
Br Br -0.6763 1.2805 'International Tables Vol C Tables 4.2.6.8 and 6.1.1.4'
F F 0.0727 0.0534 'International Tables Vol C Tables 4.2.6.8 and 6.1.1.4'
N N 0.0311 0.0180 'International Tables Vol C Tables 4.2.6.8 and 6.1.1.4'
O O 0.0492 0.0322 'International Tables Vol C Tables 4.2.6.8 and 6.1.1.4'

loop_
_geom_angle_atom_site_label_1
_geom_angle_atom_site_label_2
_geom_angle_atom_site_label_3
_geom_angle
_geom_angle_site_symmetry_1
_geom_angle_site_symmetry_3
_geom_angle_publ_flag
C47 N48 C51 120.0(5) . . ?
C49 N48 C47 119.2(5) . . ?
C49 N48 C51 120.8(5) . . ?
C22 N21 C31 118.2(5) . . ?
C30 N21 C31 122.2(5) . . ?
C30 N21 C22 119.5(5) . . ?
C62 N61 C71 118.7(5) . . ?
C70 N61 C71 121.2(5) . . ?
C70 N61 C62 120.1(5) . . ?
C7 N8 C11 119.2(5) . . ?
C9 N8 C7 119.5(5) . . ?
C9 N8 C11 121.2(5) . . ?
C49 N50 C41 115.0(6) . . ?
C30 N29 C28 115.7(5) . . ?
C9 N10 C1 115.9(5) . . ?
C70 N69 C68 116.5(5) . . ?
C45 C44 Br58 117.9(5) . . ?
C43 C44 Br58 119.8(5) . . ?
C43 C44 C45 122.3(6) . . ?
C68 C63 C62 121.5(6) . . ?
C68 C63 C64 120.4(5) . . ?
C64 C63 C62 118.2(5) . . ?
O60 C47 N48 119.6(6) . . ?
O60 C47 C46 126.2(6) . . ?
N48 C47 C46 114.2(5) . . ?
C76 C71 N61 119.4(5) . . ?
C76 C71 C72 121.8(6) . . ?
C72 C71 N61 118.8(5) . . ?
C56 C51 N48 121.6(5) . . ?
C52 C51 N48 119.4(5) . . ?
C52 C51 C56 119.0(6) . . ?
C36 C31 N21 120.5(5) . . ?
C36 C31 C32 121.0(6) . . ?
C32 C31 N21 118.5(5) . . ?
C28 C23 C24 118.8(5) . . ?
C28 C23 C22 121.6(5) . . ?
C24 C23 C22 119.6(5) . . ?
O20 C7 N8 120.9(6) . . ?
O20 C7 C6 126.2(6) . . ?
N8 C7 C6 112.9(5) . . ?
N61 C62 C63 112.7(5) . . ?
O80 C62 N61 120.6(5) . . ?
O80 C62 C63 126.7(6) . . ?
F59 C49 N48 113.1(6) . . ?
N50 C49 F59 117.6(6) . . ?
N50 C49 N48 129.2(6) . . ?
C63 C68 N69 121.2(5) . . ?
C63 C68 C67 119.9(6) . . ?
C67 C68 N69 118.8(5) . . ?
N50 C41 C42 118.7(6) . . ?
C46 C41 N50 122.8(6) . . ?
C46 C41 C42 118.5(6) . . ?
C12 C11 N8 120.3(6) . . ?
C16 C11 N8 117.6(5) . . ?
C16 C11 C12 122.1(6) . . ?
C23 C28 N29 120.8(5) . . ?
C27 C28 N29 118.5(6) . . ?
C27 C28 C23 120.7(6) . . ?
C5 C6 C7 118.1(5) . . ?
C1 C6 C7 121.0(5) . . ?
C1 C6 C5 120.9(5) . . ?
F79 C70 N61 112.2(5) . . ?
N69 C70 F79 119.8(5) . . ?
N69 C70 N61 128.0(5) . . ?
C41 C46 C47 119.6(6) . . ?
C45 C46 C47 119.5(5) . . ?
C45 C46 C41 120.9(6) . . ?
C31 C36 H36 120.0 . . ?
C31 C36 C35 120.0(6) . . ?
C35 C36 H36 120.0 . . ?
C44 C45 C46 118.5(5) . . ?
C44 C45 H45 120.7 . . ?
C46 C45 H45 120.7 . . ?
C28 C27 H27 119.7 . . ?
C28 C27 C26 120.6(6) . . ?
C26 C27 H27 119.7 . . ?
C24 C25 Br38 118.1(4) . . ?
C24 C25 C26 122.3(5) . . ?
C26 C25 Br38 119.6(4) . . ?
C6 C5 H5 120.9 . . ?
C4 C5 C6 118.2(6) . . ?
C4 C5 H5 120.9 . . ?
C23 C24 H24 120.4 . . ?
C25 C24 C23 119.2(5) . . ?
C25 C24 H24 120.4 . . ?
C55 C54 Br57 118.6(5) . . ?
C53 C54 Br57 119.2(5) . . ?
C53 C54 C55 122.2(6) . . ?
O40 C22 N21 120.9(5) . . ?
O40 C22 C23 126.1(5) . . ?
N21 C22 C23 113.0(5) . . ?
C5 C4 Br18 118.9(5) . . ?
C5 C4 C3 122.0(6) . . ?
C3 C4 Br18 119.0(4) . . ?
C63 C64 H64 121.1 . . ?
C65 C64 C63 117.7(5) . . ?
C65 C64 H64 121.1 . . ?
F39 C30 N21 112.7(5) . . ?
N29 C30 F39 117.9(6) . . ?
N29 C30 N21 129.3(6) . . ?
C6 C1 N10 122.0(5) . . ?
C6 C1 C2 119.7(5) . . ?
C2 C1 N10 118.3(5) . . ?
C15 C14 Br17 119.0(5) . . ?
C13 C14 Br17 118.4(5) . . ?
C13 C14 C15 122.6(6) . . ?
C64 C65 Br78 117.9(4) . . ?
C64 C65 C66 122.3(6) . . ?
C66 C65 Br78 119.7(4) . . ?
C11 C12 H12 120.3 . . ?
C11 C12 C13 119.4(6) . . ?
C13 C12 H12 120.3 . . ?
C4 C3 H3 120.4 . . ?
C4 C3 C2 119.1(5) . . ?
C2 C3 H3 120.4 . . ?
C35 C34 Br37 118.8(5) . . ?
C33 C34 Br37 118.7(5) . . ?
C33 C34 C35 122.6(6) . . ?
C51 C56 H56 119.3 . . ?
C55 C56 C51 121.4(6) . . ?
C55 C56 H56 119.3 . . ?
F19 C9 N8 112.1(5) . . ?
N10 C9 F19 119.1(6) . . ?
N10 C9 N8 128.7(5) . . ?
C51 C52 H52 119.4 . . ?
C51 C52 C53 121.2(6) . . ?
C53 C52 H52 119.4 . . ?
C31 C32 H32 120.4 . . ?
C31 C32 C33 119.2(6) . . ?
C33 C32 H32 120.4 . . ?
C54 C55 H55 120.9 . . ?
C56 C55 C54 118.2(6) . . ?
C56 C55 H55 120.9 . . ?
C27 C26 C25 118.4(5) . . ?
C27 C26 H26 120.8 . . ?
C25 C26 H26 120.8 . . ?
C75 C74 Br77 118.7(5) . . ?
C75 C74 C73 121.9(6) . . ?
C73 C74 Br77 119.5(5) . . ?
C71 C76 H76 121.0 . . ?
C71 C76 C75 118.1(6) . . ?
C75 C76 H76 121.0 . . ?
C14 C15 H15 120.3 . . ?
C14 C15 C16 119.5(6) . . ?
C16 C15 H15 120.3 . . ?
C65 C66 H66 120.4 . . ?
C67 C66 C65 119.3(5) . . ?
C67 C66 H66 120.4 . . ?
C74 C75 C76 119.7(6) . . ?
C74 C75 H75 120.2 . . ?
C76 C75 H75 120.2 . . ?
C74 C73 H73 120.5 . . ?
C72 C73 C74 118.9(6) . . ?
C72 C73 H73 120.5 . . ?
C71 C72 H72 120.2 . . ?
C73 C72 C71 119.7(6) . . ?
C73 C72 H72 120.2 . . ?
C44 C43 H43 120.7 . . ?
C44 C43 C42 118.7(6) . . ?
C42 C43 H43 120.7 . . ?
C41 C42 H42 119.5 . . ?
C43 C42 C41 121.0(6) . . ?
C43 C42 H42 119.5 . . ?
C36 C35 H35 120.7 . . ?
C34 C35 C36 118.6(6) . . ?
C34 C35 H35 120.7 . . ?
C34 C33 C32 118.6(6) . . ?
C34 C33 H33 120.7 . . ?
C32 C33 H33 120.7 . . ?
C14 C13 C12 118.6(6) . . ?
C14 C13 H13 120.7 . . ?
C12 C13 H13 120.7 . . ?
C54 C53 C52 117.9(6) . . ?
C54 C53 H53 121.0 . . ?
C52 C53 H53 121.0 . . ?
C1 C2 C3 119.9(5) . . ?
C1 C2 H2 120.0 . . ?
C3 C2 H2 120.0 . . ?
C68 C67 H67 119.9 . . ?
C66 C67 C68 120.3(6) . . ?
C66 C67 H67 119.9 . . ?
C11 C16 C15 117.9(6) . . ?
C11 C16 H16 121.0 . . ?
C15 C16 H16 121.0 . . ?

loop_
_geom_bond_atom_site_label_1
_geom_bond_atom_site_label_2
_geom_bond_distance
_geom_bond_site_symmetry_2
_geom_bond_publ_flag
Br18 C4 1.901(6) . ?
Br38 C25 1.899(5) . ?
Br58 C44 1.905(6) . ?
Br78 C65 1.899(6) . ?
Br17 C14 1.910(6) . ?
Br37 C34 1.900(6) . ?
Br77 C74 1.897(6) . ?
Br57 C54 1.906(6) . ?
F39 C30 1.330(6) . ?
F19 C9 1.322(6) . ?
F59 C49 1.326(7) . ?
F79 C70 1.306(6) . ?
O40 C22 1.206(7) . ?
O60 C47 1.217(7) . ?
O20 C7 1.203(7) . ?
N48 C47 1.413(7) . ?
N48 C51 1.427(7) . ?
N48 C49 1.366(8) . ?
N21 C31 1.438(7) . ?
N21 C22 1.417(6) . ?
N21 C30 1.359(7) . ?
N61 C71 1.456(7) . ?
N61 C62 1.415(7) . ?
N61 C70 1.393(7) . ?
N8 C7 1.414(7) . ?
N8 C11 1.446(6) . ?
N8 C9 1.380(7) . ?
O80 C62 1.211(7) . ?
N50 C49 1.271(8) . ?
N50 C41 1.394(7) . ?
N29 C28 1.398(7) . ?
N29 C30 1.268(8) . ?
N10 C1 1.394(7) . ?
N10 C9 1.264(8) . ?
N69 C68 1.410(7) . ?
N69 C70 1.252(7) . ?
C44 C45 1.382(7) . ?
C44 C43 1.368(8) . ?
C63 C62 1.474(7) . ?
C63 C68 1.382(7) . ?
C63 C64 1.413(8) . ?
C47 C46 1.462(7) . ?
C71 C76 1.373(7) . ?
C71 C72 1.384(7) . ?
C51 C56 1.375(7) . ?
C51 C52 1.375(8) . ?
C31 C36 1.372(8) . ?
C31 C32 1.396(8) . ?
C23 C28 1.390(7) . ?
C23 C24 1.421(7) . ?
C23 C22 1.461(7) . ?
C7 C6 1.479(8) . ?
C68 C67 1.391(8) . ?
C41 C46 1.391(8) . ?
C41 C42 1.400(8) . ?
C11 C12 1.384(7) . ?
C11 C16 1.379(8) . ?
C28 C27 1.379(8) . ?
C6 C5 1.401(7) . ?
C6 C1 1.375(7) . ?
C46 C45 1.390(8) . ?
C36 H36 0.9300 . ?
C36 C35 1.389(8) . ?
C45 H45 0.9300 . ?
C27 H27 0.9300 . ?
C27 C26 1.390(8) . ?
C25 C24 1.360(7) . ?
C25 C26 1.391(8) . ?
C5 H5 0.9300 . ?
C5 C4 1.372(7) . ?
C24 H24 0.9300 . ?
C54 C55 1.384(8) . ?
C54 C53 1.370(9) . ?
C4 C3 1.378(8) . ?
C64 H64 0.9300 . ?
C64 C65 1.375(7) . ?
C1 C2 1.390(8) . ?
C14 C15 1.373(8) . ?
C14 C13 1.364(9) . ?
C65 C66 1.385(8) . ?
C12 H12 0.9300 . ?
C12 C13 1.389(8) . ?
C3 H3 0.9300 . ?
C3 C2 1.392(8) . ?
C34 C35 1.380(9) . ?
C34 C33 1.372(9) . ?
C56 H56 0.9300 . ?
C56 C55 1.370(8) . ?
C52 H52 0.9300 . ?
C52 C53 1.388(8) . ?
C32 H32 0.9300 . ?
C32 C33 1.397(8) . ?
C55 H55 0.9300 . ?
C26 H26 0.9300 . ?
C74 C75 1.366(9) . ?
C74 C73 1.377(8) . ?
C76 H76 0.9300 . ?
C76 C75 1.402(8) . ?
C15 H15 0.9300 . ?
C15 C16 1.400(8) . ?
C66 H66 0.9300 . ?
C66 C67 1.373(8) . ?
C75 H75 0.9300 . ?
C73 H73 0.9300 . ?
C73 C72 1.373(8) . ?
C72 H72 0.9300 . ?
C43 H43 0.9300 . ?
C43 C42 1.387(8) . ?
C42 H42 0.9300 . ?
C35 H35 0.9300 . ?
C33 H33 0.9300 . ?
C13 H13 0.9300 . ?
C53 H53 0.9300 . ?
C2 H2 0.9300 . ?
C67 H67 0.9300 . ?
C16 H16 0.9300 . ?

loop_
_geom_torsion_atom_site_label_1
_geom_torsion_atom_site_label_2
_geom_torsion_atom_site_label_3
_geom_torsion_atom_site_label_4
_geom_torsion
_geom_torsion_site_symmetry_1
_geom_torsion_site_symmetry_2
_geom_torsion_site_symmetry_3
_geom_torsion_site_symmetry_4
_geom_torsion_publ_flag
Br18 C4 C3 C2 -177.7(5) . . . . ?
Br38 C25 C24 C23 -178.2(4) . . . . ?
Br38 C25 C26 C27 177.8(5) . . . . ?
Br58 C44 C45 C46 177.4(4) . . . . ?
Br58 C44 C43 C42 -176.6(5) . . . . ?
Br78 C65 C66 C67 -178.2(5) . . . . ?
Br17 C14 C15 C16 178.8(5) . . . . ?
Br17 C14 C13 C12 -179.2(5) . . . . ?
Br37 C34 C35 C36 -178.8(5) . . . . ?
Br37 C34 C33 C32 179.7(5) . . . . ?
Br77 C74 C75 C76 -179.6(5) . . . . ?
Br77 C74 C73 C72 180.0(5) . . . . ?
Br57 C54 C55 C56 -177.9(5) . . . . ?
Br57 C54 C53 C52 179.3(5) . . . . ?
O60 C47 C46 C41 -178.7(7) . . . . ?
O60 C47 C46 C45 0.3(11) . . . . ?
O20 C7 C6 C5 -2.4(10) . . . . ?
O20 C7 C6 C1 179.1(7) . . . . ?
N48 C47 C46 C41 -0.1(9) . . . . ?
N48 C47 C46 C45 178.9(5) . . . . ?
N48 C51 C56 C55 -179.0(6) . . . . ?
N48 C51 C52 C53 -179.6(6) . . . . ?
N21 C31 C36 C35 179.4(6) . . . . ?
N21 C31 C32 C33 -178.5(5) . . . . ?
N61 C71 C76 C75 -178.6(6) . . . . ?
N61 C71 C72 C73 178.9(6) . . . . ?
N8 C7 C6 C5 179.1(5) . . . . ?
N8 C7 C6 C1 0.6(9) . . . . ?
N8 C11 C12 C13 179.4(6) . . . . ?
N8 C11 C16 C15 -179.7(5) . . . . ?
N50 C41 C46 C47 0.0(9) . . . . ?
N50 C41 C46 C45 -178.9(6) . . . . ?
N50 C41 C42 C43 179.8(6) . . . . ?
N29 C28 C27 C26 -177.9(6) . . . . ?
N10 C1 C2 C3 178.0(6) . . . . ?
N69 C68 C67 C66 178.0(6) . . . . ?
C44 C43 C42 C41 -2.2(11) . . . . ?
C63 C68 C67 C66 -4.2(10) . . . . ?
C63 C64 C65 Br78 176.8(4) . . . . ?
C63 C64 C65 C66 0.3(9) . . . . ?
C47 N48 C51 C56 111.6(7) . . . . ?
C47 N48 C51 C52 -68.4(8) . . . . ?
C47 N48 C49 F59 178.6(5) . . . . ?
C47 N48 C49 N50 0.4(11) . . . . ?
C47 C46 C45 C44 -178.5(6) . . . . ?
C71 N61 C62 O80 0.0(9) . . . . ?
C71 N61 C62 C63 180.0(5) . . . . ?
C71 N61 C70 F79 -0.2(8) . . . . ?
C71 N61 C70 N69 179.9(6) . . . . ?
C71 C76 C75 C74 -1.4(11) . . . . ?
C51 N48 C47 O60 0.2(10) . . . . ?
C51 N48 C47 C46 -178.5(5) . . . . ?
C51 N48 C49 F59 -3.0(8) . . . . ?
C51 N48 C49 N50 178.7(7) . . . . ?
C51 C56 C55 C54 -2.3(11) . . . . ?
C51 C52 C53 C54 -0.4(11) . . . . ?
C31 N21 C22 O40 0.7(9) . . . . ?
C31 N21 C22 C23 179.7(5) . . . . ?
C31 N21 C30 F39 3.0(9) . . . . ?
C31 N21 C30 N29 179.4(7) . . . . ?
C31 C36 C35 C34 -1.0(11) . . . . ?
C31 C32 C33 C34 -0.7(10) . . . . ?
C23 C28 C27 C26 1.5(11) . . . . ?
C7 N8 C11 C12 110.4(7) . . . . ?
C7 N8 C11 C16 -69.4(8) . . . . ?
C7 N8 C9 F19 178.2(5) . . . . ?
C7 N8 C9 N10 1.1(11) . . . . ?
C7 C6 C5 C4 -177.9(6) . . . . ?
C7 C6 C1 N10 -0.3(10) . . . . ?
C7 C6 C1 C2 -179.7(6) . . . . ?
C62 N61 C71 C76 -67.8(7) . . . . ?
C62 N61 C71 C72 112.4(6) . . . . ?
C62 N61 C70 F79 178.5(5) . . . . ?
C62 N61 C70 N69 -1.5(10) . . . . ?
C62 C63 C68 N69 -0.7(9) . . . . ?
C62 C63 C68 C67 -178.4(6) . . . . ?
C62 C63 C64 C65 -179.7(5) . . . . ?
C49 N48 C47 O60 178.6(6) . . . . ?
C49 N48 C47 C46 -0.1(9) . . . . ?
C49 N48 C51 C56 -66.8(9) . . . . ?
C49 N48 C51 C52 113.3(7) . . . . ?
C49 N50 C41 C46 0.2(10) . . . . ?
C49 N50 C41 C42 -179.9(6) . . . . ?
C68 N69 C70 F79 -179.6(5) . . . . ?
C68 N69 C70 N61 0.4(10) . . . . ?
C68 C63 C62 N61 -0.3(8) . . . . ?
C68 C63 C62 O80 179.7(6) . . . . ?
C68 C63 C64 C65 -0.9(9) . . . . ?
C41 N50 C49 F59 -178.5(5) . . . . ?
C41 N50 C49 N48 -0.4(11) . . . . ?
C41 C46 C45 C44 0.5(9) . . . . ?
C11 N8 C7 O20 2.4(9) . . . . ?
C11 N8 C7 C6 -179.0(5) . . . . ?
C11 N8 C9 F19 -3.8(8) . . . . ?
C11 N8 C9 N10 179.1(6) . . . . ?
C11 C12 C13 C14 1.0(11) . . . . ?
C28 N29 C30 F39 176.9(5) . . . . ?
C28 N29 C30 N21 0.7(12) . . . . ?
C28 C23 C24 C25 0.4(9) . . . . ?
C28 C23 C22 O40 -179.9(6) . . . . ?
C28 C23 C22 N21 1.2(8) . . . . ?
C28 C27 C26 C25 0.3(11) . . . . ?
C6 C5 C4 Br18 177.0(4) . . . . ?
C6 C5 C4 C3 -2.4(10) . . . . ?
C6 C1 C2 C3 -2.6(10) . . . . ?
C70 N61 C71 C76 110.8(7) . . . . ?
C70 N61 C71 C72 -69.0(8) . . . . ?
C70 N61 C62 O80 -178.7(6) . . . . ?
C70 N61 C62 C63 1.3(8) . . . . ?
C70 N69 C68 C63 0.7(9) . . . . ?
C70 N69 C68 C67 178.4(6) . . . . ?
C46 C41 C42 C43 -0.3(10) . . . . ?
C36 C31 C32 C33 0.2(10) . . . . ?
C45 C44 C43 C42 3.9(10) . . . . ?
C5 C6 C1 N10 -178.8(6) . . . . ?
C5 C6 C1 C2 1.8(10) . . . . ?
C5 C4 C3 C2 1.6(10) . . . . ?
C24 C23 C28 N29 177.6(5) . . . . ?
C24 C23 C28 C27 -1.8(9) . . . . ?
C24 C23 C22 O40 1.3(10) . . . . ?
C24 C23 C22 N21 -177.5(5) . . . . ?
C24 C25 C26 C27 -1.7(10) . . . . ?
C22 N21 C31 C36 69.2(7) . . . . ?
C22 N21 C31 C32 -112.1(6) . . . . ?
C22 N21 C30 F39 -176.9(5) . . . . ?
C22 N21 C30 N29 -0.6(11) . . . . ?
C22 C23 C28 N29 -1.2(9) . . . . ?
C22 C23 C28 C27 179.4(6) . . . . ?
C22 C23 C24 C25 179.2(5) . . . . ?
C4 C3 C2 C1 0.9(10) . . . . ?
C64 C63 C62 N61 178.5(5) . . . . ?
C64 C63 C62 O80 -1.5(10) . . . . ?
C64 C63 C68 N69 -179.5(5) . . . . ?
C64 C63 C68 C67 2.8(9) . . . . ?
C64 C65 C66 C67 -1.8(10) . . . . ?
C30 N21 C31 C36 -110.8(7) . . . . ?
C30 N21 C31 C32 68.0(8) . . . . ?
C30 N21 C22 O40 -179.4(6) . . . . ?
C30 N21 C22 C23 -0.4(8) . . . . ?
C30 N29 C28 C23 0.2(9) . . . . ?
C30 N29 C28 C27 179.6(7) . . . . ?
C1 N10 C9 F19 -177.6(5) . . . . ?
C1 N10 C9 N8 -0.8(11) . . . . ?
C1 C6 C5 C4 0.6(10) . . . . ?
C14 C15 C16 C11 -0.3(10) . . . . ?
C65 C66 C67 C68 3.7(10) . . . . ?
C12 C11 C16 C15 0.5(10) . . . . ?
C56 C51 C52 C53 0.5(10) . . . . ?
C9 N8 C7 O20 -179.5(6) . . . . ?
C9 N8 C7 C6 -0.9(8) . . . . ?
C9 N8 C11 C12 -67.6(8) . . . . ?
C9 N8 C11 C16 112.6(7) . . . . ?
C9 N10 C1 C6 0.3(10) . . . . ?
C9 N10 C1 C2 179.7(7) . . . . ?
C52 C51 C56 C55 0.9(11) . . . . ?
C32 C31 C36 C35 0.6(10) . . . . ?
C55 C54 C53 C52 -1.0(11) . . . . ?
C26 C25 C24 C23 1.3(10) . . . . ?
C74 C73 C72 C71 0.7(11) . . . . ?
C76 C71 C72 C73 -0.9(11) . . . . ?
C15 C14 C13 C12 -0.9(11) . . . . ?
C75 C74 C73 C72 -0.8(11) . . . . ?
C73 C74 C75 C76 1.2(11) . . . . ?
C72 C71 C76 C75 1.2(10) . . . . ?
C43 C44 C45 C46 -3.1(10) . . . . ?
C42 C41 C46 C47 -179.9(6) . . . . ?
C42 C41 C46 C45 1.1(9) . . . . ?
C35 C34 C33 C32 0.3(11) . . . . ?
C33 C34 C35 C36 0.6(11) . . . . ?
C13 C14 C15 C16 0.5(10) . . . . ?
C53 C54 C55 C56 2.4(11) . . . . ?
C16 C11 C12 C13 -0.8(11) . . . . ?
